data_7131547
loop_
_publ_author_name
'Eltester, M. Alexander'
'Gildenast, Hans'
'Rabatinov&#xe1;, Krist&#xed;na'
'P&#xfc;tz, Christopher'
'Cremer, Christopher'
'Lanzerath, Patrick'
'Schroers, Julian P.'
'Tauchert, Michael E.'

_publ_section_title
;
 Au &#x2192; M bonds promote catalytic alkyne hydrofunctionalisation.
;
_journal_issue 36
_journal_name_full 'Chemical communications (Cambridge, England)'
_journal_page_first 5459
_journal_page_last 5462
_journal_paper_doi 10.1039/d3cc01008b
_journal_volume 59
_journal_year 2023
_chemical_formula_moiety 'C43 H40 N4 O P2 Zn, 2(C2 F6 N O4 S2)'
_chemical_formula_sum 'C47 H40 F12 N6 O9 P2 S4 Zn'
_chemical_formula_weight 1316.40
_chemical_name_common 6
_space_group_crystal_system triclinic
_space_group_IT_number 2
_space_group_name_Hall '-P 1'
_space_group_name_H-M_alt 'P -1'
_atom_sites_solution_hydrogens mixed
_atom_sites_solution_primary dual
_audit_creation_method SHELXL-2018/3
_audit_update_record
;
2023-02-27 deposited with the CCDC.	2023-04-12 downloaded from the CCDC.
;
_cell_angle_alpha 77.885(3)
_cell_angle_beta 75.560(3)
_cell_angle_gamma 77.008(3)
_cell_formula_units_Z 2
_cell_length_a 12.6499(18)
_cell_length_b 14.203(3)
_cell_length_c 16.800(3)
_cell_measurement_reflns_used 3400
_cell_measurement_temperature 100(2)
_cell_measurement_theta_max 20.67
_cell_measurement_theta_min 2.32
_cell_volume 2810.1(9)
_computing_cell_refinement SMART
_computing_data_collection 'SMART (Bruker, 2001)'
_computing_data_reduction 'SAINT-PLUS (Bruker, 2009)'
_computing_molecular_graphics 'PLATON (Spek, 2009)'
_computing_publication_material SHELXL2018
_computing_structure_refinement 'SHELXL-2018/3 (Sheldrick, 2018)'
_computing_structure_solution 'SHELXT 2018/2 (Sheldrick, 2018)'
_diffrn_ambient_temperature 100(2)
_diffrn_measured_fraction_theta_full 1.000
_diffrn_measured_fraction_theta_max 1.000
_diffrn_measurement_device_type 'CCD area detector'
_diffrn_measurement_method 'omega scans'
_diffrn_radiation_type MoK\a
_diffrn_radiation_wavelength 0.71073
_diffrn_reflns_av_R_equivalents 0.0639
_diffrn_reflns_av_unetI/netI 0.0681
_diffrn_reflns_Laue_measured_fraction_full 1.000
_diffrn_reflns_Laue_measured_fraction_max 1.000
_diffrn_reflns_limit_h_max 15
_diffrn_reflns_limit_h_min -15
_diffrn_reflns_limit_k_max 17
_diffrn_reflns_limit_k_min -17
_diffrn_reflns_limit_l_max 20
_diffrn_reflns_limit_l_min -20
_diffrn_reflns_number 31734
_diffrn_reflns_point_group_measured_fraction_full 1.000
_diffrn_reflns_point_group_measured_fraction_max 1.000
_diffrn_reflns_theta_full 25.242
_diffrn_reflns_theta_max 25.348
_diffrn_reflns_theta_min 1.794
_exptl_absorpt_coefficient_mu 0.740
_exptl_absorpt_correction_T_max 0.7461
_exptl_absorpt_correction_T_min 0.5881
_exptl_absorpt_correction_type multi-scan
_exptl_absorpt_process_details
;
 SADABS 2016/2: Krause, L., Herbst-Irmer, R., Sheldrick G.M. & Stalke D.,
 J. Appl. Cryst. 48 (2015) 3-10
;
_exptl_crystal_colour colourless
_exptl_crystal_density_diffrn 1.556
_exptl_crystal_description block
_exptl_crystal_F_000 1336
_exptl_crystal_size_max 0.290
_exptl_crystal_size_mid 0.270
_exptl_crystal_size_min 0.210
_refine_diff_density_max 1.166
_refine_diff_density_min -1.117
_refine_diff_density_rms 0.098
_refine_ls_extinction_method none
_refine_ls_goodness_of_fit_ref 1.041
_refine_ls_hydrogen_treatment constr
_refine_ls_matrix_type full
_refine_ls_number_parameters 911
_refine_ls_number_reflns 10297
_refine_ls_number_restraints 414
_refine_ls_restrained_S_all 1.055
_refine_ls_R_factor_all 0.1323
_refine_ls_R_factor_gt 0.0835
_refine_ls_shift/su_max 0.000
_refine_ls_shift/su_mean 0.000
_refine_ls_structure_factor_coef Fsqd
_refine_ls_weighting_details 'w=1/[\s^2^(Fo^2^)+(0.1348P)^2^+5.0170P] where P=(Fo^2^+2Fc^2^)/3'
_refine_ls_weighting_scheme calc
_refine_ls_wR_factor_gt 0.2250
_refine_ls_wR_factor_ref 0.2667
_reflns_Friedel_coverage 0.000
_reflns_number_gt 6246
_reflns_number_total 10297
_reflns_threshold_expression 'I > 2\s(I)'
_cod_data_source_file d3cc01008b3.cif
_cod_data_source_block h18_a20
_cod_depositor_comments 'Adding full bibliography for 7131547--7131553.cif.'
_cod_database_code 7131547
_shelx_shelxl_version_number 2018/3
_shelx_space_group_comment
;
The symmetry employed for this shelxl refinement is uniquely defined
by the following loop, which should always be used as a source of
symmetry information in preference to the above space-group names.
They are only intended as comments.
;
_shelx_estimated_absorpt_t_min 0.814
_shelx_estimated_absorpt_t_max 0.860

loop_
_space_group_symop_operation_xyz
'x, y, z'
'-x, -y, -z'

loop_
_atom_site_label
_atom_site_type_symbol
_atom_site_fract_x
_atom_site_fract_y
_atom_site_fract_z
_atom_site_U_iso_or_equiv
_atom_site_adp_type
_atom_site_occupancy
_atom_site_site_symmetry_order
_atom_site_calc_flag
_atom_site_refinement_flags_posn
_atom_site_refinement_flags_adp
_atom_site_refinement_flags_occupancy
_atom_site_disorder_assembly
_atom_site_disorder_group
Zn1 Zn 0.37198(6) 0.27646(5) 0.76583(5) 0.0594(3) Uani 1 1 d . . . . .
P1 P 0.18342(14) 0.22531(13) 0.69750(11) 0.0531(5) Uani 1 1 d . . . . .
P2 P 0.52976(14) 0.19783(12) 0.58618(12) 0.0541(5) Uani 1 1 d . . . . .
O1 O 0.3552(5) 0.3810(4) 0.6649(4) 0.0900(18) Uani 1 1 d D . . . .
H1 H 0.324453 0.382789 0.625203 0.135 Uiso 1 1 d DR U . . .
N1 N 0.3229(4) 0.1456(4) 0.7964(3) 0.0542(14) Uani 1 1 d . . . . .
N2 N 0.5469(4) 0.2494(4) 0.7268(4) 0.0577(15) Uani 1 1 d . . . . .
N3 N 0.2691(5) 0.3711(5) 0.8439(5) 0.082(2) Uani 1 1 d . . . . .
N4 N 0.4316(5) 0.2194(5) 0.8812(4) 0.0702(18) Uani 1 1 d . . . . .
C1 C 0.2477(5) 0.1202(5) 0.7636(4) 0.0523(16) Uani 1 1 d . . . . .
C2 C 0.2277(6) 0.0253(5) 0.7820(4) 0.0568(17) Uani 1 1 d . . . . .
H2 H 0.174436 0.007937 0.759373 0.068 Uiso 1 1 calc R U . . .
C3 C 0.2859(6) -0.0433(5) 0.8335(4) 0.0633(18) Uani 1 1 d . . . . .
H3 H 0.275177 -0.109238 0.844852 0.076 Uiso 1 1 calc R U . . .
C4 C 0.3592(7) -0.0172(6) 0.8685(5) 0.069(2) Uani 1 1 d . . . . .
H4 H 0.397878 -0.064007 0.905631 0.083 Uiso 1 1 calc R U . . .
C5 C 0.3764(6) 0.0786(5) 0.8491(4) 0.0627(19) Uani 1 1 d . . . . .
C6 C 0.4585(6) 0.1133(5) 0.8837(5) 0.070(2) Uani 1 1 d . . . . .
H6A H 0.457049 0.080222 0.941917 0.083 Uiso 1 1 calc R U . . .
H6B H 0.534442 0.095239 0.850550 0.083 Uiso 1 1 calc R U . . .
C7 C 0.5315(6) 0.2615(6) 0.8709(6) 0.079(3) Uani 1 1 d . . . . .
H7A H 0.578126 0.221241 0.909518 0.095 Uiso 1 1 calc R U . . .
H7B H 0.509407 0.328547 0.884764 0.095 Uiso 1 1 calc R U . . .
C8 C 0.5965(6) 0.2649(5) 0.7835(5) 0.068(2) Uani 1 1 d . . . . .
C9 C 0.7029(7) 0.2823(6) 0.7627(7) 0.079(3) Uani 1 1 d . . . . .
H9 H 0.736459 0.293815 0.803607 0.094 Uiso 1 1 calc R U . . .
C10 C 0.7581(7) 0.2828(6) 0.6843(7) 0.082(3) Uani 1 1 d . . . . .
H10 H 0.830230 0.298907 0.668366 0.099 Uiso 1 1 calc R U . . .
C11 C 0.7111(6) 0.2596(5) 0.6236(6) 0.076(2) Uani 1 1 d . . . . .
H11 H 0.752046 0.256178 0.568305 0.091 Uiso 1 1 calc R U . . .
C12 C 0.6042(5) 0.2423(5) 0.6483(5) 0.0609(19) Uani 1 1 d . . . . .
C13 C 0.2014(6) 0.4528(6) 0.8179(7) 0.090(3) Uani 1 1 d . . . . .
H13 H 0.199144 0.469894 0.760449 0.108 Uiso 1 1 calc R U . . .
C14 C 0.1344(8) 0.5129(8) 0.8736(10) 0.143(6) Uani 1 1 d . . . . .
H14 H 0.086630 0.570601 0.854564 0.172 Uiso 1 1 calc R U . . .
C15 C 0.1383(9) 0.4878(10) 0.9559(10) 0.163(7) Uani 1 1 d . . . . .
H15 H 0.093752 0.528360 0.994668 0.196 Uiso 1 1 calc R U . . .
C16 C 0.2065(8) 0.4040(9) 0.9824(8) 0.131(5) Uani 1 1 d . . . . .
H16 H 0.209094 0.385399 1.039708 0.157 Uiso 1 1 calc R U . . .
C17 C 0.2720(7) 0.3465(7) 0.9246(7) 0.095(3) Uani 1 1 d . . . . .
C18 C 0.3421(7) 0.2506(7) 0.9498(6) 0.092(3) Uani 1 1 d . . . . .
H18A H 0.374790 0.255902 0.996124 0.110 Uiso 1 1 calc R U . . .
H18B H 0.294636 0.200130 0.970579 0.110 Uiso 1 1 calc R U . . .
C19 C 0.1247(6) 0.1714(5) 0.6338(4) 0.0590(18) Uani 1 1 d . . . . .
C20 C 0.1837(8) 0.1719(6) 0.5506(4) 0.072(2) Uani 1 1 d . . . . .
H20 H 0.251470 0.196028 0.533086 0.087 Uiso 1 1 calc R U . . .
C21 C 0.1454(10) 0.1385(7) 0.4951(6) 0.094(3) Uani 1 1 d . . . . .
H21 H 0.185867 0.138959 0.439203 0.113 Uiso 1 1 calc R U . . .
C22 C 0.0461(10) 0.1038(7) 0.5212(6) 0.095(3) Uani 1 1 d . . . . .
H22 H 0.017553 0.082163 0.482365 0.114 Uiso 1 1 calc R U . . .
C23 C -0.0127(8) 0.1000(6) 0.6040(6) 0.083(3) Uani 1 1 d . . . . .
H23 H -0.079073 0.073825 0.621585 0.099 Uiso 1 1 calc R U . . .
C24 C 0.0272(7) 0.1353(5) 0.6609(5) 0.067(2) Uani 1 1 d . . . . .
H24 H -0.012297 0.134190 0.717108 0.081 Uiso 1 1 calc R U . . .
C25 C 0.0638(5) 0.2775(4) 0.7733(4) 0.0513(16) Uani 1 1 d . . . . .
C26 C -0.0068(6) 0.3584(5) 0.7394(5) 0.0604(18) Uani 1 1 d . . . . .
H26 H 0.005352 0.379825 0.680881 0.072 Uiso 1 1 calc R U . . .
C27 C -0.0962(6) 0.4077(5) 0.7934(6) 0.076(3) Uani 1 1 d . . . . .
H27 H -0.145709 0.461739 0.771009 0.092 Uiso 1 1 calc R U . . .
C28 C -0.1120(6) 0.3781(6) 0.8772(6) 0.074(2) Uani 1 1 d . . . . .
H28 H -0.172688 0.411489 0.913081 0.089 Uiso 1 1 calc R U . . .
C29 C -0.0417(7) 0.3012(6) 0.9100(5) 0.075(2) Uani 1 1 d . . . . .
H29 H -0.053453 0.281744 0.968696 0.090 Uiso 1 1 calc R U . . .
C30 C 0.0475(6) 0.2502(5) 0.8589(4) 0.0628(19) Uani 1 1 d . . . . .
H30 H 0.096774 0.197176 0.882698 0.075 Uiso 1 1 calc R U . . .
C31 C 0.6226(6) 0.2003(5) 0.4863(5) 0.0642(19) Uani 1 1 d . . . . .
C32 C 0.5978(8) 0.2814(6) 0.4252(6) 0.079(2) Uani 1 1 d . . . . .
H32 H 0.536820 0.332148 0.439370 0.095 Uiso 1 1 calc R U . . .
C33 C 0.6601(9) 0.2880(6) 0.3461(7) 0.099(3) Uani 1 1 d . . . . .
H33 H 0.641021 0.343013 0.305784 0.119 Uiso 1 1 calc R U . . .
C34 C 0.7493(9) 0.2174(8) 0.3237(6) 0.089(3) Uani 1 1 d . . . . .
H34 H 0.792953 0.224032 0.268602 0.107 Uiso 1 1 calc R U . . .
C35 C 0.7757(7) 0.1357(8) 0.3820(6) 0.089(3) Uani 1 1 d . . . . .
H35 H 0.837002 0.085877 0.366236 0.106 Uiso 1 1 calc R U . . .
C36 C 0.7122(6) 0.1260(6) 0.4648(5) 0.0654(19) Uani 1 1 d . . . . .
H36 H 0.730264 0.070128 0.504695 0.079 Uiso 1 1 calc R U . . .
C37 C 0.5511(5) 0.0686(4) 0.6315(4) 0.0487(15) Uani 1 1 d . . . . .
C38 C 0.6236(6) 0.0233(5) 0.6840(5) 0.0624(19) Uani 1 1 d . . . . .
H38 H 0.669364 0.060277 0.696713 0.075 Uiso 1 1 calc R U . . .
C39 C 0.6299(7) -0.0749(5) 0.7181(5) 0.076(2) Uani 1 1 d . . . . .
H39 H 0.677752 -0.104231 0.755543 0.092 Uiso 1 1 calc R U . . .
C40 C 0.5683(8) -0.1290(6) 0.6982(5) 0.078(2) Uani 1 1 d . . . . .
H40 H 0.575354 -0.196881 0.720240 0.094 Uiso 1 1 calc R U . . .
C41 C 0.4956(7) -0.0877(5) 0.6465(5) 0.067(2) Uani 1 1 d . . . . .
H41 H 0.452005 -0.126503 0.633584 0.081 Uiso 1 1 calc R U . . .
C42 C 0.4862(6) 0.0112(5) 0.6133(4) 0.0559(17) Uani 1 1 d . . . . .
H42 H 0.435345 0.040191 0.578091 0.067 Uiso 1 1 calc R U . . .
C43 C 0.4180(10) 0.4486(8) 0.6351(9) 0.139(5) Uani 1 1 d . . . . .
H43A H 0.436443 0.469260 0.681339 0.209 Uiso 1 1 calc R U . . .
H43B H 0.377515 0.505193 0.603502 0.209 Uiso 1 1 calc R U . . .
H43C H 0.486409 0.421674 0.598415 0.209 Uiso 1 1 calc R U . . .
F1 F -0.0132(5) 0.2683(5) 0.2834(5) 0.103(3) Uani 0.716(5) 1 d D . P A 1
F2 F 0.1537(6) 0.2678(5) 0.2140(8) 0.083(2) Uani 0.716(5) 1 d D . P A 1
F3 F 0.1103(6) 0.1399(5) 0.2978(4) 0.088(2) Uani 0.716(5) 1 d D . P A 1
C44 C 0.0733(7) 0.2117(8) 0.2467(7) 0.066(3) Uani 0.716(5) 1 d D . P A 1
S1 S 0.0374(2) 0.17171(19) 0.15943(19) 0.0591(9) Uani 0.716(5) 1 d D . P A 1
O2 O -0.0353(6) 0.1050(6) 0.2026(5) 0.085(3) Uani 0.716(5) 1 d D . P A 1
O3 O -0.0087(8) 0.2582(6) 0.1154(9) 0.091(3) Uani 0.716(5) 1 d D . P A 1
N5 N 0.1506(6) 0.1265(5) 0.1078(4) 0.0478(18) Uani 0.716(5) 1 d D . P A 1
S2 S 0.2060(4) 0.0141(4) 0.1243(3) 0.0454(18) Uani 0.716(5) 1 d D . P A 1
O4 O 0.1859(7) -0.0352(5) 0.2085(4) 0.0599(19) Uani 0.716(5) 1 d D . P A 1
O5 O 0.3160(5) 0.0034(7) 0.0747(4) 0.065(2) Uani 0.716(5) 1 d D . P A 1
F1B F 0.125(3) 0.244(2) 0.2560(12) 0.132(13) Uiso 0.284(5) 1 d D . P A 2
F2B F 0.1309(17) 0.3667(13) 0.1595(13) 0.116(7) Uiso 0.284(5) 1 d D . P A 2
F3B F 0.2651(13) 0.2456(12) 0.1545(10) 0.089(5) Uiso 0.284(5) 1 d D . P A 2
C44B C 0.1618(18) 0.2669(15) 0.1775(13) 0.087(17) Uiso 0.284(5) 1 d D . P A 2
S1B S 0.0875(8) 0.2109(6) 0.1230(5) 0.082(3) Uiso 0.284(5) 1 d D . P A 2
O2B O -0.0282(16) 0.251(3) 0.146(3) 0.18(3) Uiso 0.284(5) 1 d D . P A 2
O3B O 0.1343(14) 0.2352(12) 0.0398(8) 0.068(5) Uiso 0.284(5) 1 d D . P A 2
N5B N 0.1168(16) 0.1012(10) 0.1607(13) 0.080(7) Uiso 0.284(5) 1 d D . P A 2
S2B S 0.2134(15) 0.0199(12) 0.1200(12) 0.075(7) Uiso 0.284(5) 1 d D . P A 2
O4B O 0.2376(16) -0.0597(12) 0.1842(11) 0.057(6) Uiso 0.284(5) 1 d D . P A 2
O5B O 0.3047(14) 0.0595(14) 0.0644(11) 0.057(5) Uiso 0.284(5) 1 d D . P A 2
C45 C 0.1374(7) -0.0427(6) 0.0688(5) 0.070(2) Uani 1 1 d D . . . .
F4 F 0.1223(4) 0.0145(4) -0.0037(3) 0.0932(15) Uani 1 1 d D . . . .
F5 F 0.0382(4) -0.0564(4) 0.1128(3) 0.0826(13) Uani 1 1 d D . . . .
F6 F 0.1998(4) -0.1267(4) 0.0517(3) 0.1051(18) Uani 1 1 d D . . . .
F7 F 0.3671(17) 0.6706(11) 0.9839(8) 0.144(7) Uani 0.5 1 d D . P B -1
F8 F 0.3358(14) 0.6078(16) 0.8879(10) 0.167(8) Uani 0.5 1 d D . P B -1
F9 F 0.4357(18) 0.7126(12) 0.8535(11) 0.128(6) Uani 0.5 1 d D . P B -1
C46 C 0.4093(13) 0.6458(13) 0.9119(10) 0.100(5) Uani 0.5 1 d D . P B -1
S3 S 0.5413(7) 0.5580(6) 0.9197(5) 0.068(2) Uani 0.5 1 d D . P B -1
O6 O 0.6304(11) 0.6097(13) 0.8740(8) 0.116(5) Uani 0.5 1 d D . P B -1
O7 O 0.528(2) 0.4833(11) 0.8880(12) 0.159(9) Uani 0.5 1 d D . P B -1
N6 N 0.5373(11) 0.5437(8) 1.0129(6) 0.069(3) Uani 0.5 1 d D . P B -1
S4 S 0.4811(8) 0.4621(7) 1.0812(6) 0.111(4) Uani 0.5 1 d D . P B -1
O8 O 0.464(2) 0.4923(13) 1.1582(8) 0.193(10) Uani 0.5 1 d D . P B -1
O9 O 0.4047(16) 0.4236(13) 1.0537(16) 0.197(11) Uani 0.5 1 d D . P B -1
C47 C 0.5784(14) 0.3478(12) 1.0905(12) 0.113(6) Uani 0.5 1 d D . P B -1
F10 F 0.5613(17) 0.2637(10) 1.0693(10) 0.175(7) Uani 0.5 1 d D . P B -1
F11 F 0.6728(12) 0.3677(15) 1.0511(17) 0.211(11) Uani 0.5 1 d D . P B -1
F12 F 0.583(2) 0.3176(14) 1.1680(11) 0.140(7) Uani 0.5 1 d D . P B -1
F13 F 0.1228(8) 0.5533(6) 0.6304(7) 0.094(3) Uani 0.5 1 d D . P C -1
F14 F -0.0510(8) 0.6162(8) 0.6392(6) 0.099(3) Uani 0.5 1 d D . P C -1
F15 F 0.0765(10) 0.6892(7) 0.5602(8) 0.119(4) Uani 0.5 1 d D . P C -1
C48 C 0.0545(12) 0.6068(9) 0.5882(9) 0.086(3) Uani 0.5 1 d D . P C -1
S5 S 0.0443(4) 0.5431(3) 0.5066(3) 0.0840(13) Uani 0.5 1 d D . P C -1
O10 O -0.0339(13) 0.6150(11) 0.4632(9) 0.132(6) Uani 0.5 1 d D . P C -1
O11 O 0.0138(11) 0.4532(8) 0.5451(7) 0.085(3) Uani 0.5 1 d D . P C -1
N7 N 0.1621(10) 0.5441(10) 0.4550(10) 0.126(6) Uani 0.5 1 d D . P C -1
S6 S 0.2645(5) 0.4545(3) 0.4607(3) 0.0986(16) Uani 0.5 1 d D . P C -1
O12 O 0.2523(10) 0.3868(7) 0.5325(7) 0.089(3) Uani 0.5 1 d D . P C -1
O13 O 0.3660(10) 0.4905(9) 0.4282(11) 0.142(6) Uani 0.5 1 d D . P C -1
C49 C 0.2708(15) 0.3885(11) 0.3786(9) 0.126(5) Uani 0.5 1 d D . P C -1
F16 F 0.1678(13) 0.3610(11) 0.3884(8) 0.151(5) Uani 0.5 1 d D . P C -1
F17 F 0.2892(14) 0.4402(12) 0.3062(7) 0.185(7) Uani 0.5 1 d D . P C -1
F18 F 0.3354(13) 0.3063(9) 0.3848(8) 0.151(5) Uani 0.5 1 d D . P C -1

loop_
_atom_site_aniso_label
_atom_site_aniso_U_11
_atom_site_aniso_U_22
_atom_site_aniso_U_33
_atom_site_aniso_U_23
_atom_site_aniso_U_13
_atom_site_aniso_U_12
Zn1 0.0491(5) 0.0481(5) 0.0950(6) -0.0422(4) -0.0393(4) 0.0179(3)
P1 0.0485(10) 0.0529(10) 0.0649(11) -0.0231(8) -0.0247(8) 0.0033(8)
P2 0.0440(9) 0.0445(9) 0.0850(12) -0.0310(9) -0.0254(9) 0.0011(7)
O1 0.093(4) 0.048(3) 0.131(5) -0.024(3) -0.045(4) 0.018(3)
N1 0.051(3) 0.055(3) 0.062(3) -0.030(3) -0.025(3) 0.014(2)
N2 0.052(3) 0.044(3) 0.093(4) -0.042(3) -0.036(3) 0.010(2)
N3 0.055(4) 0.076(4) 0.139(6) -0.074(4) -0.046(4) 0.018(3)
N4 0.062(4) 0.078(4) 0.088(4) -0.054(4) -0.042(3) 0.021(3)
C1 0.044(4) 0.059(4) 0.058(4) -0.031(3) -0.015(3) 0.007(3)
C2 0.064(4) 0.052(4) 0.060(4) -0.027(3) -0.017(3) -0.001(3)
C3 0.077(5) 0.051(4) 0.061(4) -0.018(3) -0.018(4) 0.001(4)
C4 0.080(5) 0.064(5) 0.067(4) -0.028(4) -0.034(4) 0.017(4)
C5 0.064(4) 0.068(5) 0.060(4) -0.030(4) -0.033(4) 0.019(4)
C6 0.069(5) 0.072(5) 0.075(5) -0.032(4) -0.042(4) 0.019(4)
C7 0.073(5) 0.072(5) 0.119(7) -0.064(5) -0.058(5) 0.021(4)
C8 0.058(4) 0.051(4) 0.115(6) -0.044(4) -0.051(4) 0.012(3)
C9 0.061(5) 0.065(5) 0.131(8) -0.049(5) -0.047(5) 0.006(4)
C10 0.059(5) 0.062(5) 0.147(9) -0.033(5) -0.045(6) -0.013(4)
C11 0.058(5) 0.061(5) 0.128(7) -0.049(5) -0.034(5) -0.002(4)
C12 0.042(4) 0.040(3) 0.114(6) -0.030(4) -0.038(4) 0.006(3)
C13 0.059(5) 0.065(5) 0.172(9) -0.076(5) -0.063(5) 0.029(4)
C14 0.079(7) 0.116(8) 0.286(17) -0.152(10) -0.097(9) 0.054(6)
C15 0.082(7) 0.202(13) 0.272(16) -0.203(13) -0.098(9) 0.059(8)
C16 0.080(6) 0.179(11) 0.176(10) -0.146(10) -0.063(7) 0.037(7)
C17 0.059(5) 0.119(7) 0.139(8) -0.101(7) -0.049(5) 0.028(5)
C18 0.073(6) 0.121(7) 0.095(6) -0.067(6) -0.035(5) 0.020(5)
C19 0.070(5) 0.052(4) 0.060(4) -0.022(3) -0.032(4) 0.012(3)
C20 0.098(6) 0.062(5) 0.058(4) -0.018(4) -0.030(4) 0.007(4)
C21 0.144(10) 0.073(6) 0.066(5) -0.027(4) -0.032(6) 0.003(6)
C22 0.148(10) 0.084(6) 0.075(6) -0.040(5) -0.067(6) 0.005(6)
C23 0.093(6) 0.069(5) 0.110(7) -0.040(5) -0.053(5) -0.003(4)
C24 0.072(5) 0.064(4) 0.081(5) -0.038(4) -0.039(4) 0.007(4)
C25 0.041(3) 0.046(3) 0.082(5) -0.033(3) -0.028(3) 0.001(3)
C26 0.053(4) 0.061(4) 0.080(5) -0.034(4) -0.029(4) 0.000(3)
C27 0.048(4) 0.062(4) 0.137(8) -0.053(5) -0.049(5) 0.019(3)
C28 0.061(5) 0.082(6) 0.098(6) -0.061(5) -0.027(4) 0.002(4)
C29 0.076(5) 0.075(5) 0.082(5) -0.050(4) -0.018(4) 0.005(4)
C30 0.070(5) 0.062(4) 0.064(4) -0.034(4) -0.026(4) 0.009(4)
C31 0.058(4) 0.049(4) 0.100(6) -0.034(4) -0.026(4) -0.009(3)
C32 0.091(6) 0.051(5) 0.094(6) -0.023(4) -0.005(5) -0.014(4)
C33 0.128(9) 0.052(5) 0.123(8) -0.038(5) -0.011(7) -0.026(5)
C34 0.104(7) 0.089(7) 0.082(6) -0.023(5) 0.002(5) -0.048(6)
C35 0.066(5) 0.103(7) 0.115(7) -0.071(6) -0.008(5) -0.015(5)
C36 0.052(4) 0.075(5) 0.080(5) -0.028(4) -0.019(4) -0.014(4)
C37 0.040(3) 0.045(3) 0.070(4) -0.033(3) -0.017(3) 0.004(3)
C38 0.051(4) 0.055(4) 0.099(5) -0.048(4) -0.035(4) 0.010(3)
C39 0.084(5) 0.056(4) 0.104(6) -0.048(4) -0.045(5) 0.019(4)
C40 0.110(7) 0.049(4) 0.082(5) -0.032(4) -0.030(5) 0.006(4)
C41 0.081(5) 0.056(4) 0.080(5) -0.028(4) -0.019(4) -0.025(4)
C42 0.053(4) 0.056(4) 0.070(4) -0.029(3) -0.020(3) -0.009(3)
C43 0.109(9) 0.071(7) 0.214(15) -0.004(8) -0.026(9) 0.006(6)
F1 0.071(4) 0.112(6) 0.138(6) -0.095(5) 0.009(4) -0.009(4)
F2 0.083(5) 0.067(5) 0.108(7) -0.038(5) -0.009(5) -0.021(4)
F3 0.121(6) 0.093(5) 0.057(4) -0.030(3) -0.017(4) -0.017(4)
C44 0.039(5) 0.069(7) 0.100(9) -0.052(7) -0.009(5) 0.001(5)
S1 0.0453(15) 0.0484(15) 0.089(2) -0.0340(14) -0.0219(14) 0.0113(12)
O2 0.056(4) 0.085(5) 0.122(6) -0.072(5) 0.011(4) -0.011(4)
O3 0.077(5) 0.062(5) 0.139(9) -0.053(5) -0.061(6) 0.051(4)
N5 0.051(4) 0.042(4) 0.047(4) -0.017(3) -0.011(3) 0.009(3)
S2 0.042(2) 0.049(2) 0.047(2) -0.0213(13) -0.0245(13) 0.0174(12)
O4 0.083(6) 0.057(4) 0.047(4) -0.016(3) -0.033(4) -0.001(4)
O5 0.040(4) 0.090(6) 0.065(4) -0.035(4) -0.014(3) 0.008(4)
C45 0.071(5) 0.082(5) 0.063(5) -0.026(4) -0.035(4) 0.013(4)
F4 0.084(3) 0.136(4) 0.067(3) -0.031(3) -0.042(2) 0.008(3)
F5 0.075(3) 0.099(4) 0.089(3) -0.038(3) -0.030(3) -0.012(3)
F6 0.107(4) 0.098(4) 0.134(4) -0.078(3) -0.064(3) 0.030(3)
F7 0.231(18) 0.077(9) 0.094(7) -0.025(7) -0.037(9) 0.044(9)
F8 0.127(12) 0.26(2) 0.131(12) 0.030(12) -0.063(10) -0.095(13)
F9 0.166(14) 0.079(10) 0.127(10) 0.002(8) -0.049(10) 0.004(8)
C46 0.110(11) 0.115(11) 0.076(8) -0.011(6) -0.046(7) 0.001(8)
S3 0.081(5) 0.073(3) 0.072(4) -0.041(3) -0.037(3) -0.008(3)
O6 0.096(8) 0.181(14) 0.073(7) -0.002(8) -0.027(7) -0.041(10)
O7 0.32(3) 0.071(10) 0.128(15) -0.012(9) -0.146(19) -0.022(10)
N6 0.101(10) 0.058(7) 0.059(6) -0.025(5) -0.023(5) -0.015(6)
S4 0.071(5) 0.090(6) 0.121(7) 0.007(5) 0.011(4) 0.033(4)
O8 0.31(3) 0.114(14) 0.078(10) -0.006(9) 0.048(11) 0.017(15)
O9 0.144(16) 0.161(15) 0.30(3) 0.118(16) -0.15(2) -0.085(13)
C47 0.084(8) 0.096(9) 0.118(11) 0.002(9) -0.006(8) 0.033(9)
F10 0.30(2) 0.094(8) 0.114(10) 0.001(8) -0.065(12) 0.017(10)
F11 0.077(8) 0.164(16) 0.28(3) 0.051(17) 0.038(13) 0.047(8)
F12 0.195(17) 0.087(12) 0.137(11) 0.016(9) -0.065(10) -0.026(11)
F13 0.108(7) 0.059(5) 0.136(8) -0.029(5) -0.066(6) 0.000(5)
F14 0.092(6) 0.108(8) 0.102(7) -0.035(6) -0.022(5) -0.011(5)
F15 0.128(9) 0.062(5) 0.148(10) 0.007(6) -0.013(7) -0.020(5)
C48 0.088(7) 0.051(6) 0.109(9) 0.000(6) -0.025(5) 0.001(5)
S5 0.101(3) 0.072(3) 0.059(2) 0.004(2) -0.017(2) 0.013(2)
O10 0.159(11) 0.108(11) 0.087(9) 0.002(9) -0.039(8) 0.059(11)
O11 0.117(10) 0.081(8) 0.055(6) 0.004(6) -0.039(7) -0.007(7)
N7 0.104(9) 0.077(9) 0.127(12) 0.045(8) 0.013(9) 0.024(8)
S6 0.102(4) 0.055(2) 0.111(4) -0.002(2) -0.005(3) 0.012(2)
O12 0.121(9) 0.058(6) 0.098(7) -0.002(6) -0.062(6) -0.005(6)
O13 0.092(8) 0.065(8) 0.212(17) 0.009(8) 0.018(9) 0.013(6)
C49 0.146(11) 0.112(9) 0.083(7) -0.018(7) -0.027(9) 0.057(7)
F16 0.189(11) 0.159(12) 0.106(9) -0.038(8) -0.067(9) 0.020(9)
F17 0.200(14) 0.183(14) 0.088(7) 0.002(7) 0.005(8) 0.077(11)
F18 0.185(12) 0.122(8) 0.116(9) -0.034(7) -0.053(9) 0.072(8)

loop_
_atom_type_symbol
_atom_type_description
_atom_type_scat_dispersion_real
_atom_type_scat_dispersion_imag
_atom_type_scat_source
C C 0.0033 0.0016 'International Tables Vol C Tables 4.2.6.8 and 6.1.1.4'
H H 0.0000 0.0000 'International Tables Vol C Tables 4.2.6.8 and 6.1.1.4'
N N 0.0061 0.0033 'International Tables Vol C Tables 4.2.6.8 and 6.1.1.4'
O O 0.0106 0.0060 'International Tables Vol C Tables 4.2.6.8 and 6.1.1.4'
F F 0.0171 0.0103 'International Tables Vol C Tables 4.2.6.8 and 6.1.1.4'
P P 0.1023 0.0942 'International Tables Vol C Tables 4.2.6.8 and 6.1.1.4'
S S 0.1246 0.1234 'International Tables Vol C Tables 4.2.6.8 and 6.1.1.4'
Zn Zn 0.2839 1.4301 'International Tables Vol C Tables 4.2.6.8 and 6.1.1.4'

loop_
_geom_angle_atom_site_label_1
_geom_angle_atom_site_label_2
_geom_angle_atom_site_label_3
_geom_angle
_geom_angle_site_symmetry_1
_geom_angle_site_symmetry_3
_geom_angle_publ_flag
N1 Zn1 O1 128.8(2) . . ?
N1 Zn1 N3 109.5(3) . . ?
O1 Zn1 N3 90.6(3) . . ?
N1 Zn1 N2 107.3(2) . . ?
O1 Zn1 N2 91.9(2) . . ?
N3 Zn1 N2 130.0(2) . . ?
N1 Zn1 N4 79.7(2) . . ?
O1 Zn1 N4 151.4(3) . . ?
N3 Zn1 N4 78.9(2) . . ?
N2 Zn1 N4 75.7(2) . . ?
C19 P1 C1 104.1(3) . . ?
C19 P1 C25 105.2(3) . . ?
C1 P1 C25 101.4(3) . . ?
C31 P2 C37 103.2(3) . . ?
C31 P2 C12 103.2(3) . . ?
C37 P2 C12 98.8(3) . . ?
C43 O1 Zn1 124.6(8) . . ?
C43 O1 H1 103.0 . . ?
Zn1 O1 H1 130.1 . . ?
C5 N1 C1 119.6(6) . . ?
C5 N1 Zn1 115.3(5) . . ?
C1 N1 Zn1 124.9(4) . . ?
C8 N2 C12 120.4(6) . . ?
C8 N2 Zn1 111.8(5) . . ?
C12 N2 Zn1 125.8(4) . . ?
C17 N3 C13 119.6(7) . . ?
C17 N3 Zn1 116.4(5) . . ?
C13 N3 Zn1 124.0(7) . . ?
C6 N4 C18 113.7(7) . . ?
C6 N4 C7 111.8(5) . . ?
C18 N4 C7 113.2(6) . . ?
C6 N4 Zn1 104.4(4) . . ?
C18 N4 Zn1 107.4(4) . . ?
C7 N4 Zn1 105.4(5) . . ?
N1 C1 C2 120.7(6) . . ?
N1 C1 P1 110.9(5) . . ?
C2 C1 P1 128.4(5) . . ?
C3 C2 C1 119.0(7) . . ?
C3 C2 H2 120.5 . . ?
C1 C2 H2 120.5 . . ?
C4 C3 C2 120.3(7) . . ?
C4 C3 H3 119.9 . . ?
C2 C3 H3 119.9 . . ?
C3 C4 C5 119.0(7) . . ?
C3 C4 H4 120.5 . . ?
C5 C4 H4 120.5 . . ?
N1 C5 C4 121.3(7) . . ?
N1 C5 C6 116.3(7) . . ?
C4 C5 C6 122.4(6) . . ?
N4 C6 C5 111.0(5) . . ?
N4 C6 H6A 109.4 . . ?
C5 C6 H6A 109.4 . . ?
N4 C6 H6B 109.4 . . ?
C5 C6 H6B 109.4 . . ?
H6A C6 H6B 108.0 . . ?
N4 C7 C8 110.3(5) . . ?
N4 C7 H7A 109.6 . . ?
C8 C7 H7A 109.6 . . ?
N4 C7 H7B 109.6 . . ?
C8 C7 H7B 109.6 . . ?
H7A C7 H7B 108.1 . . ?
N2 C8 C9 121.8(8) . . ?
N2 C8 C7 117.3(7) . . ?
C9 C8 C7 120.9(7) . . ?
C10 C9 C8 118.6(8) . . ?
C10 C9 H9 120.7 . . ?
C8 C9 H9 120.7 . . ?
C9 C10 C11 121.1(8) . . ?
C9 C10 H10 119.4 . . ?
C11 C10 H10 119.4 . . ?
C12 C11 C10 117.4(9) . . ?
C12 C11 H11 121.3 . . ?
C10 C11 H11 121.3 . . ?
N2 C12 C11 120.2(7) . . ?
N2 C12 P2 113.5(5) . . ?
C11 C12 P2 126.0(7) . . ?
N3 C13 C14 121.1(10) . . ?
N3 C13 H13 119.5 . . ?
C14 C13 H13 119.5 . . ?
C15 C14 C13 119.0(10) . . ?
C15 C14 H14 120.5 . . ?
C13 C14 H14 120.5 . . ?
C14 C15 C16 119.8(9) . . ?
C14 C15 H15 120.1 . . ?
C16 C15 H15 120.1 . . ?
C15 C16 C17 119.2(12) . . ?
C15 C16 H16 120.4 . . ?
C17 C16 H16 120.4 . . ?
N3 C17 C16 121.3(9) . . ?
N3 C17 C18 116.5(6) . . ?
C16 C17 C18 122.0(10) . . ?
N4 C18 C17 112.5(8) . . ?
N4 C18 H18A 109.1 . . ?
C17 C18 H18A 109.1 . . ?
N4 C18 H18B 109.1 . . ?
C17 C18 H18B 109.1 . . ?
H18A C18 H18B 107.8 . . ?
C24 C19 C20 120.4(7) . . ?
C24 C19 P1 124.3(5) . . ?
C20 C19 P1 115.2(6) . . ?
C21 C20 C19 121.2(9) . . ?
C21 C20 H20 119.4 . . ?
C19 C20 H20 119.4 . . ?
C20 C21 C22 119.0(9) . . ?
C20 C21 H21 120.5 . . ?
C22 C21 H21 120.5 . . ?
C21 C22 C23 121.1(8) . . ?
C21 C22 H22 119.5 . . ?
C23 C22 H22 119.5 . . ?
C22 C23 C24 119.6(9) . . ?
C22 C23 H23 120.2 . . ?
C24 C23 H23 120.2 . . ?
C19 C24 C23 118.7(8) . . ?
C19 C24 H24 120.6 . . ?
C23 C24 H24 120.6 . . ?
C30 C25 C26 119.5(6) . . ?
C30 C25 P1 125.1(5) . . ?
C26 C25 P1 114.9(5) . . ?
C25 C26 C27 119.0(7) . . ?
C25 C26 H26 120.5 . . ?
C27 C26 H26 120.5 . . ?
C28 C27 C26 120.3(7) . . ?
C28 C27 H27 119.8 . . ?
C26 C27 H27 119.8 . . ?
C29 C28 C27 120.4(7) . . ?
C29 C28 H28 119.8 . . ?
C27 C28 H28 119.8 . . ?
C28 C29 C30 121.1(8) . . ?
C28 C29 H29 119.4 . . ?
C30 C29 H29 119.4 . . ?
C25 C30 C29 119.5(7) . . ?
C25 C30 H30 120.2 . . ?
C29 C30 H30 120.2 . . ?
C36 C31 C32 119.1(8) . . ?
C36 C31 P2 124.6(6) . . ?
C32 C31 P2 116.2(6) . . ?
C33 C32 C31 120.9(8) . . ?
C33 C32 H32 119.6 . . ?
C31 C32 H32 119.6 . . ?
C32 C33 C34 121.4(10) . . ?
C32 C33 H33 119.3 . . ?
C34 C33 H33 119.3 . . ?
C33 C34 C35 119.5(9) . . ?
C33 C34 H34 120.3 . . ?
C35 C34 H34 120.3 . . ?
C34 C35 C36 120.7(8) . . ?
C34 C35 H35 119.6 . . ?
C36 C35 H35 119.6 . . ?
C31 C36 C35 118.4(8) . . ?
C31 C36 H36 120.8 . . ?
C35 C36 H36 120.8 . . ?
C38 C37 C42 117.8(6) . . ?
C38 C37 P2 125.6(5) . . ?
C42 C37 P2 116.6(5) . . ?
C39 C38 C37 120.9(6) . . ?
C39 C38 H38 119.5 . . ?
C37 C38 H38 119.5 . . ?
C40 C39 C38 120.1(7) . . ?
C40 C39 H39 119.9 . . ?
C38 C39 H39 119.9 . . ?
C39 C40 C41 121.1(8) . . ?
C39 C40 H40 119.4 . . ?
C41 C40 H40 119.4 . . ?
C40 C41 C42 119.6(7) . . ?
C40 C41 H41 120.2 . . ?
C42 C41 H41 120.2 . . ?
C41 C42 C37 120.5(6) . . ?
C41 C42 H42 119.8 . . ?
C37 C42 H42 119.8 . . ?
O1 C43 H43A 109.5 . . ?
O1 C43 H43B 109.5 . . ?
H43A C43 H43B 109.5 . . ?
O1 C43 H43C 109.5 . . ?
H43A C43 H43C 109.5 . . ?
H43B C43 H43C 109.5 . . ?
F3 C44 F1 111.8(10) . . ?
F3 C44 F2 108.3(9) . . ?
F1 C44 F2 106.5(8) . . ?
F3 C44 S1 112.4(7) . . ?
F1 C44 S1 109.1(7) . . ?
F2 C44 S1 108.5(8) . . ?
O3 S1 O2 117.0(6) . . ?
O3 S1 N5 110.9(6) . . ?
O2 S1 N5 116.1(4) . . ?
O3 S1 C44 103.6(5) . . ?
O2 S1 C44 102.3(5) . . ?
N5 S1 C44 104.9(4) . . ?
S1 N5 S2 123.9(5) . . ?
O5 S2 O4 119.9(5) . . ?
O5 S2 N5 107.6(6) . . ?
O4 S2 N5 116.9(5) . . ?
O5 S2 C45 101.2(5) . . ?
O4 S2 C45 105.6(5) . . ?
N5 S2 C45 103.0(4) . . ?
F3B C44B F1B 115(2) . . ?
F3B C44B F2B 108.2(18) . . ?
F1B C44B F2B 105.8(19) . . ?
F3B C44B S1B 112.5(14) . . ?
F1B C44B S1B 107.4(16) . . ?
F2B C44B S1B 107.7(14) . . ?
O3B S1B O2B 114.7(17) . . ?
O3B S1B N5B 115.3(11) . . ?
O2B S1B N5B 113.2(18) . . ?
O3B S1B C44B 104.3(10) . . ?
O2B S1B C44B 106.8(17) . . ?
N5B S1B C44B 100.7(11) . . ?
S1B N5B S2B 126.8(14) . . ?
O4B S2B O5B 117.9(15) . . ?
O4B S2B N5B 108.6(14) . . ?
O5B S2B N5B 113.6(14) . . ?
O4B S2B C45 97.6(13) . . ?
O5B S2B C45 114.2(14) . . ?
N5B S2B C45 103.0(13) . . ?
F6 C45 F5 110.4(7) . . ?
F6 C45 F4 107.9(6) . . ?
F5 C45 F4 107.0(6) . . ?
F6 C45 S2 109.4(5) . . ?
F5 C45 S2 111.1(5) . . ?
F4 C45 S2 111.0(6) . . ?
F6 C45 S2B 109.1(7) . . ?
F5 C45 S2B 114.2(7) . . ?
F4 C45 S2B 108.0(7) . . ?
F9 C46 F7 116.6(18) . . ?
F9 C46 F8 105.1(15) . . ?
F7 C46 F8 109.8(17) . . ?
F9 C46 S3 105.1(14) . . ?
F7 C46 S3 107.3(12) . . ?
F8 C46 S3 113.0(14) . . ?
O7 S3 O6 117.0(14) . . ?
O7 S3 N6 118.5(11) . . ?
O6 S3 N6 109.7(8) . . ?
O7 S3 C46 101.7(12) . . ?
O6 S3 C46 106.5(9) . . ?
N6 S3 C46 101.1(8) . . ?
S3 N6 S4 124.7(8) . . ?
O8 S4 O9 126.2(16) . . ?
O8 S4 N6 106.1(11) . . ?
O9 S4 N6 113.7(11) . . ?
O8 S4 C47 103.6(11) . . ?
O9 S4 C47 94.7(11) . . ?
N6 S4 C47 110.6(8) . . ?
F11 C47 F12 107.8(19) . . ?
F11 C47 F10 110.5(18) . . ?
F12 C47 F10 100.6(14) . . ?
F11 C47 S4 105.8(12) . . ?
F12 C47 S4 109.4(15) . . ?
F10 C47 S4 122.0(14) . . ?
F15 C48 F13 112.8(13) . . ?
F15 C48 F14 108.7(12) . . ?
F13 C48 F14 108.6(12) . . ?
F15 C48 S5 112.6(11) . . ?
F13 C48 S5 109.6(9) . . ?
F14 C48 S5 104.3(9) . . ?
O11 S5 O10 117.8(11) . . ?
O11 S5 N7 118.8(8) . . ?
O10 S5 N7 109.1(9) . . ?
O11 S5 C48 107.9(7) . . ?
O10 S5 C48 102.4(8) . . ?
N7 S5 C48 97.3(9) . . ?
S5 N7 S6 124.7(8) . . ?
O12 S6 O13 120.6(9) . . ?
O12 S6 N7 115.4(7) . . ?
O13 S6 N7 109.1(7) . . ?
O12 S6 C49 105.1(7) . . ?
O13 S6 C49 98.5(9) . . ?
N7 S6 C49 105.6(9) . . ?
F18 C49 F17 113.6(14) . . ?
F18 C49 F16 102.0(15) . . ?
F17 C49 F16 106.0(15) . . ?
F18 C49 S6 112.2(12) . . ?
F17 C49 S6 112.9(13) . . ?
F16 C49 S6 109.3(11) . . ?

loop_
_geom_bond_atom_site_label_1
_geom_bond_atom_site_label_2
_geom_bond_distance
_geom_bond_site_symmetry_2
_geom_bond_publ_flag
Zn1 N1 2.016(6) . ?
Zn1 O1 2.026(6) . ?
Zn1 N3 2.079(6) . ?
Zn1 N2 2.115(6) . ?
Zn1 N4 2.185(6) . ?
P1 C19 1.811(7) . ?
P1 C1 1.825(7) . ?
P1 C25 1.842(7) . ?
P2 C31 1.792(8) . ?
P2 C37 1.821(7) . ?
P2 C12 1.846(7) . ?
O1 C43 1.322(12) . ?
O1 H1 0.8451 . ?
N1 C5 1.342(8) . ?
N1 C1 1.356(8) . ?
N2 C8 1.341(8) . ?
N2 C12 1.349(9) . ?
N3 C17 1.334(12) . ?
N3 C13 1.341(10) . ?
N4 C6 1.463(9) . ?
N4 C18 1.465(10) . ?
N4 C7 1.474(10) . ?
C1 C2 1.384(9) . ?
C2 C3 1.371(10) . ?
C2 H2 0.9500 . ?
C3 C4 1.364(10) . ?
C3 H3 0.9500 . ?
C4 C5 1.384(11) . ?
C4 H4 0.9500 . ?
C5 C6 1.520(10) . ?
C6 H6A 0.9900 . ?
C6 H6B 0.9900 . ?
C7 C8 1.490(12) . ?
C7 H7A 0.9900 . ?
C7 H7B 0.9900 . ?
C8 C9 1.368(11) . ?
C9 C10 1.328(12) . ?
C9 H9 0.9500 . ?
C10 C11 1.426(11) . ?
C10 H10 0.9500 . ?
C11 C12 1.374(10) . ?
C11 H11 0.9500 . ?
C13 C14 1.393(13) . ?
C13 H13 0.9500 . ?
C14 C15 1.36(2) . ?
C14 H14 0.9500 . ?
C15 C16 1.366(17) . ?
C15 H15 0.9500 . ?
C16 C17 1.388(11) . ?
C16 H16 0.9500 . ?
C17 C18 1.491(12) . ?
C18 H18A 0.9900 . ?
C18 H18B 0.9900 . ?
C19 C24 1.378(11) . ?
C19 C20 1.410(10) . ?
C20 C21 1.358(12) . ?
C20 H20 0.9500 . ?
C21 C22 1.388(14) . ?
C21 H21 0.9500 . ?
C22 C23 1.400(13) . ?
C22 H22 0.9500 . ?
C23 C24 1.405(10) . ?
C23 H23 0.9500 . ?
C24 H24 0.9500 . ?
C25 C30 1.383(10) . ?
C25 C26 1.401(9) . ?
C26 C27 1.411(10) . ?
C26 H26 0.9500 . ?
C27 C28 1.360(12) . ?
C27 H27 0.9500 . ?
C28 C29 1.358(11) . ?
C28 H28 0.9500 . ?
C29 C30 1.394(10) . ?
C29 H29 0.9500 . ?
C30 H30 0.9500 . ?
C31 C36 1.396(10) . ?
C31 C32 1.406(11) . ?
C32 C33 1.361(12) . ?
C32 H32 0.9500 . ?
C33 C34 1.363(13) . ?
C33 H33 0.9500 . ?
C34 C35 1.389(13) . ?
C34 H34 0.9500 . ?
C35 C36 1.418(12) . ?
C35 H35 0.9500 . ?
C36 H36 0.9500 . ?
C37 C38 1.390(9) . ?
C37 C42 1.400(8) . ?
C38 C39 1.385(11) . ?
C38 H38 0.9500 . ?
C39 C40 1.347(11) . ?
C39 H39 0.9500 . ?
C40 C41 1.373(11) . ?
C40 H40 0.9500 . ?
C41 C42 1.388(10) . ?
C41 H41 0.9500 . ?
C42 H42 0.9500 . ?
C43 H43A 0.9800 . ?
C43 H43B 0.9800 . ?
C43 H43C 0.9800 . ?
F1 C44 1.304(10) . ?
F2 C44 1.367(12) . ?
F3 C44 1.270(11) . ?
C44 S1 1.865(10) . ?
S1 O3 1.381(9) . ?
S1 O2 1.428(8) . ?
S1 N5 1.555(7) . ?
N5 S2 1.588(7) . ?
S2 O5 1.425(7) . ?
S2 O4 1.429(7) . ?
S2 C45 1.819(9) . ?
F1B C44B 1.283(17) . ?
F2B C44B 1.372(18) . ?
F3B C44B 1.252(17) . ?
C44B S1B 1.851(16) . ?
S1B O3B 1.378(13) . ?
S1B O2B 1.435(16) . ?
S1B N5B 1.553(13) . ?
N5B S2B 1.604(15) . ?
S2B O4B 1.425(14) . ?
S2B O5B 1.434(15) . ?
S2B C45 1.89(2) . ?
C45 F6 1.318(8) . ?
C45 F5 1.321(9) . ?
C45 F4 1.345(8) . ?
F7 C46 1.282(16) . ?
F8 C46 1.350(17) . ?
F9 C46 1.251(16) . ?
C46 S3 1.861(15) . ?
S3 O7 1.342(12) . ?
S3 O6 1.450(12) . ?
S3 N6 1.526(11) . ?
N6 S4 1.604(12) . ?
S4 O8 1.400(14) . ?
S4 O9 1.419(13) . ?
S4 C47 1.808(14) . ?
C47 F11 1.273(17) . ?
C47 F12 1.295(17) . ?
C47 F10 1.389(17) . ?
F13 C48 1.270(13) . ?
F14 C48 1.389(15) . ?
F15 C48 1.232(14) . ?
C48 S5 1.839(14) . ?
S5 O11 1.395(11) . ?
S5 O10 1.465(11) . ?
S5 N7 1.527(11) . ?
N7 S6 1.606(11) . ?
S6 O12 1.375(10) . ?
S6 O13 1.427(11) . ?
S6 C49 1.800(14) . ?
C49 F18 1.267(15) . ?
C49 F17 1.279(15) . ?
C49 F16 1.404(16) . ?
